data_4512234
loop_
_publ_author_name
'Li, Bo'
'Dong, Ming-Ming'
'Fan, Hui-Tao'
'Feng, Chao-Qiang'
'Zang, Shuang-Quan'
'Wang, Li-Ya'

_publ_section_title
;
 Halogen&#x00B7;&#x00B7;&#x00B7;Halogen Interactions in the Assembly of
 High-Dimensional Supramolecular Coordination Polymers Based on
 3,5-Diiodobenzoic Acid
;
_journal_issue 12
_journal_name_full 'Crystal Growth &amp; Design'
_journal_page_first 6325
_journal_paper_doi 10.1021/cg501073e
_journal_volume 14
_journal_year 2014
_chemical_formula_sum 'C28 H20 I4 N4 O4 Zn'
_chemical_formula_weight 1049.45
_chemical_name_systematic
; 
 ? 
;
_space_group_IT_number 14
_symmetry_cell_setting monoclinic
_symmetry_space_group_name_Hall '-P 2ybc'
_symmetry_space_group_name_H-M 'P 1 21/c 1'
_atom_sites_solution_hydrogens geom
_atom_sites_solution_primary direct
_atom_sites_solution_secondary difmap
_audit_creation_method SHELXL-97
_cell_angle_alpha 90.00
_cell_angle_beta 94.337(2)
_cell_angle_gamma 90.00
_cell_formula_units_Z 4
_cell_length_a 13.8531(3)
_cell_length_b 13.3127(2)
_cell_length_c 17.1303(4)
_cell_measurement_temperature 293(2)
_cell_volume 3150.16(11)
_computing_structure_refinement 'SHELXL-97 (Sheldrick, 1997)'
_computing_structure_solution 'SHELXS-97 (Sheldrick, 1990)'
_diffrn_ambient_temperature 293(2)
_diffrn_measured_fraction_theta_full 0.998
_diffrn_measured_fraction_theta_max 0.998
_diffrn_radiation_monochromator graphite
_diffrn_radiation_source 'fine-focus sealed tube'
_diffrn_radiation_type MoK\a
_diffrn_radiation_wavelength 0.71073
_diffrn_reflns_av_R_equivalents 0.0301
_diffrn_reflns_av_sigmaI/netI 0.0450
_diffrn_reflns_limit_h_max 16
_diffrn_reflns_limit_h_min -11
_diffrn_reflns_limit_k_max 14
_diffrn_reflns_limit_k_min -15
_diffrn_reflns_limit_l_max 18
_diffrn_reflns_limit_l_min -20
_diffrn_reflns_number 12658
_diffrn_reflns_theta_full 25.00
_diffrn_reflns_theta_max 25.00
_diffrn_reflns_theta_min 2.95
_exptl_absorpt_coefficient_mu 4.739
_exptl_absorpt_correction_T_max 0.4825
_exptl_absorpt_correction_T_min 0.4508
_exptl_absorpt_correction_type multi-scan
_exptl_absorpt_process_details SADABS
_exptl_crystal_density_diffrn 2.213
_exptl_crystal_density_method 'not measured'
_exptl_crystal_F_000 1960
_exptl_crystal_size_max 0.20
_exptl_crystal_size_mid 0.18
_exptl_crystal_size_min 0.18
_refine_diff_density_max 1.445
_refine_diff_density_min -1.950
_refine_diff_density_rms 0.133
_refine_ls_extinction_method none
_refine_ls_goodness_of_fit_ref 1.024
_refine_ls_hydrogen_treatment mixed
_refine_ls_matrix_type full
_refine_ls_number_parameters 370
_refine_ls_number_reflns 5548
_refine_ls_number_restraints 0
_refine_ls_restrained_S_all 1.024
_refine_ls_R_factor_all 0.0610
_refine_ls_R_factor_gt 0.0423
_refine_ls_shift/su_max 0.002
_refine_ls_shift/su_mean 0.000
_refine_ls_structure_factor_coef Fsqd
_refine_ls_weighting_details 'calc w=1/[\s^2^(Fo^2^)+(0.0550P)^2^+0.0000P] where P=(Fo^2^+2Fc^2^)/3'
_refine_ls_weighting_scheme calc
_refine_ls_wR_factor_gt 0.0999
_refine_ls_wR_factor_ref 0.1079
_reflns_number_gt 4210
_reflns_number_total 5548
_reflns_threshold_expression >2sigma(I)
_cod_data_source_file cg501073e_si_002.cif
_cod_data_source_block 1
_cod_depositor_comments 'Adding full bibliography for 4512233--4512241.cif.'
_cod_original_sg_symbol_H-M 'P 21/c'
_cod_database_code 4512234

loop_
_symmetry_equiv_pos_as_xyz
'x, y, z'
'-x, y+1/2, -z+1/2'
'-x, -y, -z'
'x, -y-1/2, z-1/2'

loop_
_atom_site_label
_atom_site_type_symbol
_atom_site_fract_x
_atom_site_fract_y
_atom_site_fract_z
_atom_site_U_iso_or_equiv
_atom_site_adp_type
_atom_site_occupancy
_atom_site_symmetry_multiplicity
_atom_site_calc_flag
_atom_site_refinement_flags
Zn1 Zn 0.68957(5) 0.65482(4) 0.08745(4) 0.03054(18) Uani 1 1 d .
N1 N 0.6953(4) 0.5166(3) 0.1322(3) 0.0309(11) Uani 1 1 d .
N2 N 0.6938(4) 0.3516(3) 0.1345(3) 0.0353(12) Uani 1 1 d .
N3 N 0.6175(4) -0.1198(3) 0.3470(3) 0.0341(12) Uani 1 1 d .
N4 N 0.6780(4) -0.1398(3) 0.4691(3) 0.0371(12) Uani 1 1 d .
O1 O 0.5797(3) 0.7389(3) 0.1160(3) 0.0402(11) Uani 1 1 d .
O2 O 0.4916(3) 0.6080(3) 0.0734(3) 0.0463(12) Uani 1 1 d .
O3 O 0.7973(3) 0.7553(3) 0.0911(3) 0.0451(11) Uani 1 1 d .
O4 O 0.8050(4) 0.7002(3) 0.2127(3) 0.0537(13) Uani 1 1 d .
C1 C 0.4088(4) 0.7575(4) 0.0980(3) 0.0327(14) Uani 1 1 d .
C2 C 0.3213(5) 0.7103(4) 0.1086(3) 0.0346(14) Uani 1 1 d .
H2 H 0.3198 0.6423 0.1209 0.042 Uiso 1 1 calc R
C3 C 0.2363(5) 0.7652(5) 0.1006(3) 0.0406(16) Uani 1 1 d .
C4 C 0.2363(5) 0.8664(5) 0.0805(4) 0.0486(18) Uani 1 1 d .
H4 H 0.1789 0.9027 0.0743 0.058 Uiso 1 1 calc R
C5 C 0.3241(5) 0.9113(4) 0.0702(4) 0.0448(17) Uani 1 1 d .
C6 C 0.4100(5) 0.8593(4) 0.0804(4) 0.0401(16) Uani 1 1 d .
H6 H 0.4685 0.8922 0.0755 0.048 Uiso 1 1 calc R
C7 C 0.5001(5) 0.6952(4) 0.0967(4) 0.0327(14) Uani 1 1 d .
C8 C 0.8966(4) 0.8460(4) 0.1861(3) 0.0284(13) Uani 1 1 d .
C9 C 0.9151(4) 0.9210(4) 0.1334(3) 0.0312(13) Uani 1 1 d .
H9 H 0.8886 0.9183 0.0819 0.037 Uiso 1 1 calc R
C10 C 0.9742(4) 1.0005(4) 0.1591(4) 0.0344(14) Uani 1 1 d .
C11 C 1.0153(4) 1.0063(4) 0.2347(4) 0.0369(15) Uani 1 1 d .
H11 H 1.0556 1.0596 0.2506 0.044 Uiso 1 1 calc R
C12 C 0.9950(4) 0.9306(4) 0.2861(3) 0.0329(14) Uani 1 1 d .
C13 C 0.9362(4) 0.8503(4) 0.2630(4) 0.0333(14) Uani 1 1 d .
H13 H 0.9234 0.8000 0.2984 0.040 Uiso 1 1 calc R
C14 C 0.8280(4) 0.7599(4) 0.1618(4) 0.0347(14) Uani 1 1 d .
C15 C 0.7240(5) 0.4833(4) 0.2064(4) 0.0386(15) Uani 1 1 d .
H15 H 0.7412 0.5245 0.2490 0.046 Uiso 1 1 calc R
C16 C 0.7236(5) 0.3826(4) 0.2082(3) 0.0398(16) Uani 1 1 d .
H16 H 0.7403 0.3420 0.2513 0.048 Uiso 1 1 calc R
C17 C 0.6783(4) 0.4339(4) 0.0902(4) 0.0337(14) Uani 1 1 d .
H17 H 0.6582 0.4331 0.0372 0.040 Uiso 1 1 calc R
C18 C 0.6989(6) 0.2490(4) 0.1022(4) 0.051(2) Uani 1 1 d .
H18A H 0.7657 0.2341 0.0932 0.061 Uiso 1 1 calc R
H18B H 0.6616 0.2469 0.0519 0.061 Uiso 1 1 calc R
C19 C 0.6613(5) 0.1682(4) 0.1547(3) 0.0383(16) Uani 1 1 d .
C20 C 0.7254(5) 0.1014(5) 0.1903(4) 0.0537(19) Uani 1 1 d .
H20 H 0.7915 0.1102 0.1869 0.064 Uiso 1 1 calc R
C21 C 0.6917(6) 0.0203(5) 0.2315(4) 0.057(2) Uani 1 1 d .
H21 H 0.7358 -0.0263 0.2534 0.069 Uiso 1 1 calc R
C22 C 0.5951(5) 0.0074(4) 0.2409(3) 0.0343(14) Uani 1 1 d .
C23 C 0.5325(5) 0.0793(5) 0.2091(5) 0.057(2) Uani 1 1 d .
H23 H 0.4670 0.0746 0.2169 0.069 Uiso 1 1 calc R
C24 C 0.5646(6) 0.1577(5) 0.1661(5) 0.060(2) Uani 1 1 d .
H24 H 0.5204 0.2044 0.1444 0.072 Uiso 1 1 calc R
C25 C 0.5559(5) -0.0848(5) 0.2807(4) 0.0490(18) Uani 1 1 d .
H25A H 0.4926 -0.0689 0.2981 0.059 Uiso 1 1 calc R
H25B H 0.5475 -0.1387 0.2427 0.059 Uiso 1 1 calc R
C26 C 0.6995(6) -0.1796(5) 0.3456(4) 0.052(2) Uani 1 1 d .
H26 H 0.7246 -0.2070 0.3015 0.063 Uiso 1 1 calc R
C27 C 0.7354(5) -0.1901(5) 0.4195(4) 0.0473(18) Uani 1 1 d .
H27 H 0.7911 -0.2260 0.4354 0.057 Uiso 1 1 calc R
C28 C 0.6078(5) -0.0989(4) 0.4226(3) 0.0330(14) Uani 1 1 d .
H28 H 0.5578 -0.0604 0.4403 0.040 Uiso 1 1 calc R
I1 I 0.10533(4) 0.69133(4) 0.11605(3) 0.06813(19) Uani 1 1 d .
I2 I 0.32314(5) 1.05932(4) 0.02962(5) 0.1012(3) Uani 1 1 d .
I3 I 0.99681(4) 1.11953(3) 0.08103(3) 0.05525(17) Uani 1 1 d .
I4 I 1.05030(4) 0.93714(4) 0.40336(3) 0.05309(16) Uani 1 1 d .

loop_
_atom_site_aniso_label
_atom_site_aniso_U_11
_atom_site_aniso_U_22
_atom_site_aniso_U_33
_atom_site_aniso_U_23
_atom_site_aniso_U_13
_atom_site_aniso_U_12
Zn1 0.0337(4) 0.0229(3) 0.0342(4) -0.0009(3) -0.0029(3) -0.0020(3)
N1 0.034(3) 0.024(2) 0.034(3) 0.001(2) -0.007(2) 0.000(2)
N2 0.054(4) 0.023(2) 0.028(3) 0.004(2) 0.000(3) -0.002(2)
N3 0.046(3) 0.029(2) 0.026(3) 0.005(2) 0.002(2) -0.002(2)
N4 0.045(3) 0.030(2) 0.036(3) 0.001(2) 0.000(3) 0.007(2)
O1 0.036(3) 0.031(2) 0.053(3) -0.006(2) -0.006(2) 0.003(2)
O2 0.045(3) 0.033(2) 0.062(3) -0.011(2) 0.004(2) 0.001(2)
O3 0.046(3) 0.045(2) 0.042(3) -0.006(2) -0.012(2) -0.013(2)
O4 0.071(4) 0.039(2) 0.053(3) -0.004(2) 0.012(3) -0.023(2)
C1 0.028(3) 0.039(3) 0.030(3) -0.001(3) -0.004(3) 0.000(3)
C2 0.045(4) 0.033(3) 0.026(3) -0.002(3) 0.003(3) 0.003(3)
C3 0.035(4) 0.064(4) 0.023(3) -0.011(3) 0.000(3) 0.004(3)
C4 0.052(5) 0.042(4) 0.051(4) -0.011(3) -0.003(4) 0.017(3)
C5 0.049(4) 0.031(3) 0.052(4) -0.009(3) -0.015(4) 0.009(3)
C6 0.046(4) 0.029(3) 0.043(4) -0.001(3) -0.009(3) 0.000(3)
C7 0.034(4) 0.029(3) 0.035(3) 0.000(3) 0.003(3) 0.002(3)
C8 0.026(3) 0.026(3) 0.033(3) -0.009(3) -0.001(3) 0.001(2)
C9 0.031(3) 0.037(3) 0.025(3) -0.008(3) -0.005(3) 0.001(3)
C10 0.033(3) 0.031(3) 0.039(4) 0.002(3) 0.005(3) -0.003(3)
C11 0.032(3) 0.036(3) 0.042(4) -0.010(3) -0.001(3) -0.004(3)
C12 0.034(3) 0.039(3) 0.025(3) -0.010(3) -0.003(3) -0.001(3)
C13 0.037(4) 0.028(3) 0.034(3) 0.004(3) -0.003(3) -0.001(3)
C14 0.030(3) 0.032(3) 0.042(4) -0.016(3) 0.006(3) 0.002(3)
C15 0.048(4) 0.036(3) 0.032(4) -0.001(3) -0.001(3) -0.004(3)
C16 0.056(4) 0.037(3) 0.025(3) 0.009(3) -0.004(3) 0.007(3)
C17 0.038(4) 0.032(3) 0.030(3) 0.003(3) -0.007(3) 0.003(3)
C18 0.095(6) 0.022(3) 0.036(4) 0.000(3) 0.007(4) 0.005(4)
C19 0.066(5) 0.021(3) 0.029(3) 0.000(3) 0.004(3) 0.000(3)
C20 0.045(4) 0.053(4) 0.065(5) 0.021(4) 0.019(4) 0.010(4)
C21 0.053(5) 0.047(4) 0.074(5) 0.036(4) 0.016(4) 0.011(4)
C22 0.050(4) 0.031(3) 0.021(3) 0.000(2) -0.004(3) -0.007(3)
C23 0.039(4) 0.047(4) 0.084(6) 0.019(4) -0.007(4) -0.003(3)
C24 0.056(5) 0.037(4) 0.085(6) 0.024(4) -0.009(5) 0.010(4)
C25 0.058(5) 0.052(4) 0.036(4) 0.009(3) -0.005(4) -0.015(4)
C26 0.079(6) 0.039(4) 0.041(4) 0.000(3) 0.024(4) 0.014(4)
C27 0.051(4) 0.042(4) 0.051(4) 0.015(3) 0.019(4) 0.020(3)
C28 0.039(4) 0.029(3) 0.032(3) 0.000(3) 0.004(3) 0.002(3)
I1 0.0383(3) 0.0978(4) 0.0689(4) 0.0036(3) 0.0082(3) -0.0079(3)
I2 0.0843(5) 0.0352(3) 0.1753(8) 0.0198(3) -0.0474(5) 0.0073(3)
I3 0.0747(4) 0.0420(3) 0.0486(3) 0.0064(2) 0.0016(3) -0.0185(2)
I4 0.0556(3) 0.0674(3) 0.0339(3) -0.0076(2) -0.0127(2) 0.0010(2)

loop_
_atom_type_symbol
_atom_type_description
_atom_type_scat_dispersion_real
_atom_type_scat_dispersion_imag
_atom_type_scat_source
C C 0.0033 0.0016 'International Tables Vol C Tables 4.2.6.8 and 6.1.1.4'
H H 0.0000 0.0000 'International Tables Vol C Tables 4.2.6.8 and 6.1.1.4'
N N 0.0061 0.0033 'International Tables Vol C Tables 4.2.6.8 and 6.1.1.4'
O O 0.0106 0.0060 'International Tables Vol C Tables 4.2.6.8 and 6.1.1.4'
Zn Zn 0.2839 1.4301 'International Tables Vol C Tables 4.2.6.8 and 6.1.1.4'
I I -0.4742 1.8119 'International Tables Vol C Tables 4.2.6.8 and 6.1.1.4'

loop_
_geom_angle_atom_site_label_1
_geom_angle_atom_site_label_2
_geom_angle_atom_site_label_3
_geom_angle
_geom_angle_site_symmetry_3
O1 Zn1 N1 115.84(19) .
O1 Zn1 O3 101.52(18) .
N1 Zn1 O3 126.65(19) .
O1 Zn1 N4 107.4(2) 4_565
N1 Zn1 N4 106.93(19) 4_565
O3 Zn1 N4 95.70(19) 4_565
C17 N1 C15 105.1(5) .
C17 N1 Zn1 123.8(4) .
C15 N1 Zn1 130.8(4) .
C17 N2 C16 107.6(5) .
C17 N2 C18 123.6(5) .
C16 N2 C18 127.4(5) .
C28 N3 C26 106.1(5) .
C28 N3 C25 126.5(6) .
C26 N3 C25 127.4(6) .
C28 N4 C27 105.1(5) .
C28 N4 Zn1 129.6(4) 4_566
C27 N4 Zn1 124.1(4) 4_566
C7 O1 Zn1 110.2(3) .
C14 O3 Zn1 105.1(4) .
C6 C1 C2 119.6(6) .
C6 C1 C7 120.5(5) .
C2 C1 C7 119.5(5) .
C3 C2 C1 119.5(5) .
C2 C3 C4 121.4(6) .
C2 C3 I1 118.5(5) .
C4 C3 I1 120.1(5) .
C5 C4 C3 117.9(6) .
C6 C5 C4 121.9(6) .
C6 C5 I2 120.0(5) .
C4 C5 I2 117.9(5) .
C5 C6 C1 119.6(6) .
O2 C7 O1 125.3(6) .
O2 C7 C1 117.5(5) .
O1 C7 C1 117.1(5) .
C9 C8 C13 120.6(5) .
C9 C8 C14 120.4(5) .
C13 C8 C14 118.9(5) .
C8 C9 C10 118.5(5) .
C11 C10 C9 122.2(5) .
C11 C10 I3 118.9(4) .
C9 C10 I3 118.9(5) .
C10 C11 C12 118.0(5) .
C13 C12 C11 121.7(5) .
C13 C12 I4 118.1(4) .
C11 C12 I4 120.2(4) .
C12 C13 C8 119.0(5) .
O4 C14 O3 124.1(6) .
O4 C14 C8 118.6(6) .
O3 C14 C8 117.3(6) .
C16 C15 N1 110.0(5) .
C15 C16 N2 106.4(5) .
N1 C17 N2 110.8(5) .
N2 C18 C19 113.9(5) .
C20 C19 C24 118.5(6) .
C20 C19 C18 119.0(7) .
C24 C19 C18 122.5(6) .
C19 C20 C21 120.0(7) .
C22 C21 C20 121.7(6) .
C21 C22 C23 117.2(6) .
C21 C22 C25 122.6(6) .
C23 C22 C25 120.2(6) .
C24 C23 C22 121.5(7) .
C23 C24 C19 120.8(6) .
N3 C25 C22 113.7(5) .
C27 C26 N3 107.0(6) .
C26 C27 N4 110.0(6) .
N4 C28 N3 111.8(5) .

loop_
_geom_bond_atom_site_label_1
_geom_bond_atom_site_label_2
_geom_bond_distance
_geom_bond_site_symmetry_2
Zn1 O1 1.981(4) .
Zn1 N1 1.993(4) .
Zn1 O3 2.002(4) .
Zn1 N4 2.032(5) 4_565
N1 C17 1.327(7) .
N1 C15 1.375(7) .
N2 C17 1.341(7) .
N2 C16 1.362(7) .
N2 C18 1.478(7) .
N3 C28 1.342(7) .
N3 C26 1.389(9) .
N3 C25 1.444(8) .
N4 C28 1.326(7) .
N4 C27 1.380(8) .
N4 Zn1 2.032(5) 4_566
O1 C7 1.269(7) .
O2 C7 1.230(6) .
O3 C14 1.255(7) .
O4 C14 1.240(7) .
C1 C6 1.390(8) .
C1 C2 1.390(8) .
C1 C7 1.514(8) .
C2 C3 1.384(8) .
C3 C4 1.391(9) .
C3 I1 2.098(7) .
C4 C5 1.379(10) .
C5 C6 1.376(9) .
C5 I2 2.089(6) .
C8 C9 1.384(8) .
C8 C13 1.389(8) .
C8 C14 1.526(8) .
C9 C10 1.388(8) .
C10 C11 1.377(8) .
C10 I3 2.112(6) .
C11 C12 1.382(8) .
C12 C13 1.383(8) .
C12 I4 2.097(6) .
C15 C16 1.340(8) .
C18 C19 1.519(8) .
C19 C20 1.367(9) .
C19 C24 1.376(10) .
C20 C21 1.390(9) .
C21 C22 1.370(9) .
C22 C23 1.376(9) .
C22 C25 1.525(8) .
C23 C24 1.370(10) .
C26 C27 1.332(9) .
